data_7204509
loop_
_publ_author_name
'Grossel, Martin C.'
'Merckel, Daniel A. S.'
'Hutchings, Michael G.'

_publ_section_title
;
 The effect of preorganisation on the solid state behaviour of simple
 'aromatic-cored' bis(guanidinium) sulfatesElectronic supplementary
 information (ESI) available: full details of crystallographic data
 collection for compounds 2&#x00B7;H2SO4 and
 3&#x00B7;H2SO4&#x00B7;2H2O. See
 http://www.rsc.org/suppdata/ce/b2/b207803a/
;
_journal_issue 16
_journal_name_full CrystEngComm
_journal_page_first 77
_journal_paper_doi 10.1039/b207803a
_journal_volume 5
_journal_year 2003
_chemical_formula_sum 'C9 H17 N7 O4 S'
_chemical_formula_weight 319.36
_chemical_name_systematic
;
?
;
_space_group_IT_number 14
_symmetry_cell_setting monoclinic
_symmetry_space_group_name_Hall '-P 2ybc'
_symmetry_space_group_name_H-M 'P 1 21/c 1'
_atom_sites_solution_hydrogens geom
_atom_sites_solution_primary direct
_atom_sites_solution_secondary difmap
_audit_creation_method SHELXL-97
_cell_angle_alpha 90.00
_cell_angle_beta 100.48(3)
_cell_angle_gamma 90.00
_cell_formula_units_Z 4
_cell_length_a 7.2020(10)
_cell_length_b 11.180(2)
_cell_length_c 18.192(4)
_cell_measurement_temperature 150(2)
_cell_volume 1440.4(5)
_computing_structure_refinement 'SHELXL-97 (Sheldrick, 1997)'
_diffrn_ambient_temperature 150(2)
_diffrn_measured_fraction_theta_full 0.974
_diffrn_measured_fraction_theta_max 0.974
_diffrn_radiation_monochromator graphite
_diffrn_radiation_source 'fine-focus sealed tube'
_diffrn_radiation_type MoK\a
_diffrn_radiation_wavelength 0.71073
_diffrn_reflns_av_R_equivalents 0.0690
_diffrn_reflns_av_sigmaI/netI 0.0806
_diffrn_reflns_limit_h_max 8
_diffrn_reflns_limit_h_min -8
_diffrn_reflns_limit_k_max 13
_diffrn_reflns_limit_k_min -12
_diffrn_reflns_limit_l_max 21
_diffrn_reflns_limit_l_min -21
_diffrn_reflns_number 7596
_diffrn_reflns_theta_full 25.02
_diffrn_reflns_theta_max 25.02
_diffrn_reflns_theta_min 2.92
_exptl_absorpt_coefficient_mu 0.254
_exptl_absorpt_correction_type none
_exptl_crystal_colour Colourless
_exptl_crystal_density_diffrn 1.473
_exptl_crystal_density_method 'not measured'
_exptl_crystal_description Needle
_exptl_crystal_F_000 672
_exptl_crystal_size_max 0.50
_exptl_crystal_size_mid 0.06
_exptl_crystal_size_min 0.03
_refine_diff_density_max 0.307
_refine_diff_density_min -0.332
_refine_diff_density_rms 0.054
_refine_ls_extinction_method none
_refine_ls_goodness_of_fit_ref 1.042
_refine_ls_hydrogen_treatment mixed
_refine_ls_matrix_type full
_refine_ls_number_parameters 190
_refine_ls_number_reflns 2483
_refine_ls_number_restraints 0
_refine_ls_restrained_S_all 1.042
_refine_ls_R_factor_all 0.0951
_refine_ls_R_factor_gt 0.0463
_refine_ls_shift/su_max 0.001
_refine_ls_shift/su_mean 0.000
_refine_ls_structure_factor_coef Fsqd
_refine_ls_weighting_details 'calc w=1/[\s^2^(Fo^2^)+(0.0507P)^2^+0.0032P] where P=(Fo^2^+2Fc^2^)/3'
_refine_ls_weighting_scheme calc
_refine_ls_wR_factor_gt 0.1073
_refine_ls_wR_factor_ref 0.1253
_reflns_number_gt 1530
_reflns_number_total 2483
_reflns_threshold_expression >2sigma(I)
_cod_data_source_file b207803a.txt
_cod_data_source_block 2.H2SO4
_cod_depositor_comments
;
The following automatic conversions were performed:
'_symmetry_cell_setting' value 'Monoclinic' changed to 'monoclinic'
according to '/home/saulius/struct/CIF-dictionaries/cif_core.dic'
dictionary named 'cif_core.dic' version 2.4.1 from 2010-06-29.

Automatic conversion script
Id: cif_fix_enum 1527 2010-12-29 10:47:43Z saulius 
;
_cod_original_sg_symbol_H-M P2(1)/c
_cod_database_code 7204509

loop_
_symmetry_equiv_pos_as_xyz
'x, y, z'
'-x, y+1/2, -z+1/2'
'-x, -y, -z'
'x, -y-1/2, z-1/2'

loop_
_atom_site_label
_atom_site_type_symbol
_atom_site_fract_x
_atom_site_fract_y
_atom_site_fract_z
_atom_site_U_iso_or_equiv
_atom_site_adp_type
_atom_site_occupancy
_atom_site_symmetry_multiplicity
_atom_site_calc_flag
_atom_site_refinement_flags
_atom_site_disorder_assembly
_atom_site_disorder_group
S1 S 0.07279(10) 0.38218(7) 0.17588(4) 0.0385(3) Uani 1 1 d . . .
N1 N 0.7012(3) 0.5302(2) 0.42397(14) 0.0374(6) Uani 1 1 d . . .
N4 N 0.4413(3) 0.8021(2) 0.34052(14) 0.0465(7) Uani 1 1 d . . .
H4A H 0.3396 0.8365 0.3513 0.056 Uiso 1 1 calc R . .
H4B H 0.5496 0.8407 0.3484 0.056 Uiso 1 1 calc R . .
C5 C 0.4312(4) 0.6920(3) 0.31231(15) 0.0396(8) Uani 1 1 d . . .
N2' N 0.8005(4) 0.6908(2) 0.52585(14) 0.0516(7) Uani 1 1 d . . .
H2' H 0.7806 0.6975 0.4768 0.062 Uiso 1 1 calc R . .
N2 N 0.5866(3) 0.6434(2) 0.29427(13) 0.0404(6) Uani 1 1 d . . .
H2 H 0.6769 0.6910 0.2849 0.048 Uiso 1 1 calc R . .
O1 O 0.0504(3) 0.2530(2) 0.16539(13) 0.0596(7) Uani 1 1 d . . .
O2 O 0.1488(4) 0.4046(2) 0.25454(12) 0.0681(8) Uani 1 1 d . . .
N3 N 0.2690(3) 0.6351(2) 0.30071(14) 0.0481(7) Uani 1 1 d . . .
H3A H 0.1677 0.6698 0.3116 0.058 Uiso 1 1 calc R . .
H3B H 0.2616 0.5622 0.2821 0.058 Uiso 1 1 calc R . .
C3 C 0.6549(4) 0.4565(3) 0.36543(17) 0.0384(8) Uani 1 1 d . . .
O4 O 0.2071(3) 0.4269(2) 0.13105(12) 0.0588(7) Uani 1 1 d . . .
O3 O -0.1087(3) 0.4412(2) 0.15366(14) 0.0626(7) Uani 1 1 d . . .
C4 C 0.6112(4) 0.5161(3) 0.28966(16) 0.0431(8) Uani 1 1 d . . .
H4C H 0.7153 0.4997 0.2623 0.052 Uiso 1 1 calc R . .
H4D H 0.4945 0.4807 0.2607 0.052 Uiso 1 1 calc R . .
N3' N 0.8595(4) 0.7890(3) 0.63867(14) 0.0569(8) Uani 1 1 d . . .
H3'1 H 0.8552 0.7207 0.6623 0.068 Uiso 1 1 calc R . .
H3'2 H 0.8812 0.8560 0.6641 0.068 Uiso 1 1 calc R . .
N4' N 0.8399(4) 0.8944(3) 0.52985(16) 0.0664(9) Uani 1 1 d . . .
H4'1 H 0.8224 0.8966 0.4807 0.080 Uiso 1 1 calc R . .
H4'2 H 0.8617 0.9610 0.5558 0.080 Uiso 1 1 calc R . .
C4' C 0.7941(4) 0.5717(3) 0.55561(17) 0.0439(8) Uani 1 1 d . . .
H4'3 H 0.6976 0.5678 0.5880 0.053 Uiso 1 1 calc R . .
H4'4 H 0.9181 0.5513 0.5864 0.053 Uiso 1 1 calc R . .
C2 C 0.6499(5) 0.3350(3) 0.37398(19) 0.0510(9) Uani 1 1 d . . .
H2A H 0.6134 0.2843 0.3319 0.061 Uiso 1 1 calc R . .
C3' C 0.7463(4) 0.4832(3) 0.49237(17) 0.0394(8) Uani 1 1 d . . .
C5' C 0.8333(4) 0.7909(3) 0.56475(18) 0.0470(8) Uani 1 1 d . . .
C2' C 0.7487(5) 0.3625(3) 0.5050(2) 0.0541(9) Uani 1 1 d . . .
H2'1 H 0.7838 0.3312 0.5542 0.065 Uiso 1 1 calc R . .
C1 C 0.6989(5) 0.2877(3) 0.4446(2) 0.0645(10) Uani 1 1 d . . .
H1 H 0.6984 0.2035 0.4516 0.077 Uiso 1 1 calc R . .

loop_
_atom_site_aniso_label
_atom_site_aniso_U_11
_atom_site_aniso_U_22
_atom_site_aniso_U_33
_atom_site_aniso_U_23
_atom_site_aniso_U_13
_atom_site_aniso_U_12
S1 0.0403(5) 0.0380(5) 0.0366(5) 0.0002(4) 0.0050(3) 0.0021(4)
N1 0.0381(14) 0.0398(16) 0.0345(16) -0.0026(14) 0.0067(11) -0.0016(11)
N4 0.0428(16) 0.0380(18) 0.0587(19) -0.0002(14) 0.0089(13) -0.0019(12)
C5 0.048(2) 0.042(2) 0.0271(18) 0.0064(15) 0.0015(14) -0.0029(16)
N2' 0.0734(19) 0.050(2) 0.0311(16) -0.0047(15) 0.0075(13) -0.0084(14)
N2 0.0455(15) 0.0401(18) 0.0366(16) 0.0022(12) 0.0101(12) -0.0038(12)
O1 0.0454(14) 0.0409(15) 0.088(2) -0.0154(13) 0.0015(12) 0.0017(10)
O2 0.108(2) 0.0607(17) 0.0325(14) -0.0028(12) 0.0037(12) -0.0268(13)
N3 0.0439(16) 0.0448(18) 0.0557(19) -0.0069(14) 0.0094(12) -0.0065(13)
C3 0.0369(17) 0.041(2) 0.038(2) -0.0065(16) 0.0102(14) 0.0007(14)
O4 0.0472(13) 0.0830(19) 0.0494(15) 0.0137(12) 0.0174(11) 0.0039(11)
O3 0.0441(14) 0.0568(16) 0.0901(19) 0.0268(13) 0.0206(12) 0.0128(11)
C4 0.0497(19) 0.046(2) 0.0335(19) -0.0076(16) 0.0081(14) -0.0023(15)
N3' 0.087(2) 0.0503(19) 0.0320(17) -0.0062(14) 0.0088(14) -0.0124(15)
N4' 0.114(3) 0.047(2) 0.0385(18) -0.0060(15) 0.0128(16) -0.0200(17)
C4' 0.0513(19) 0.046(2) 0.0332(19) 0.0000(16) 0.0055(14) -0.0014(15)
C2 0.070(2) 0.039(2) 0.043(2) -0.0093(17) 0.0085(17) -0.0034(17)
C3' 0.0405(18) 0.041(2) 0.038(2) -0.0004(16) 0.0109(14) -0.0010(14)
C5' 0.055(2) 0.049(2) 0.037(2) -0.0092(19) 0.0079(15) -0.0072(16)
C2' 0.073(2) 0.048(3) 0.041(2) 0.0021(18) 0.0092(17) 0.0038(18)
C1 0.090(3) 0.039(2) 0.066(3) 0.001(2) 0.019(2) 0.0020(19)

loop_
_atom_type_symbol
_atom_type_description
_atom_type_scat_dispersion_real
_atom_type_scat_dispersion_imag
_atom_type_scat_source
C C 0.0033 0.0016 'International Tables Vol C Tables 4.2.6.8 and 6.1.1.4'
H H 0.0000 0.0000 'International Tables Vol C Tables 4.2.6.8 and 6.1.1.4'
N N 0.0061 0.0033 'International Tables Vol C Tables 4.2.6.8 and 6.1.1.4'
O O 0.0106 0.0060 'International Tables Vol C Tables 4.2.6.8 and 6.1.1.4'
S S 0.1246 0.1234 'International Tables Vol C Tables 4.2.6.8 and 6.1.1.4'

loop_
_geom_angle_atom_site_label_1
_geom_angle_atom_site_label_2
_geom_angle_atom_site_label_3
_geom_angle
_geom_angle_site_symmetry_1
_geom_angle_site_symmetry_3
_geom_angle_publ_flag
O3 S1 O2 110.64(15) . . ?
O3 S1 O1 109.88(13) . . ?
O2 S1 O1 108.12(14) . . ?
O3 S1 O4 110.00(13) . . ?
O2 S1 O4 108.68(14) . . ?
O1 S1 O4 109.47(14) . . ?
C3' N1 C3 118.8(3) . . ?
N3 C5 N4 119.6(3) . . ?
N3 C5 N2 121.6(3) . . ?
N4 C5 N2 118.7(3) . . ?
C5' N2' C4' 126.6(3) . . ?
C5 N2 C4 122.2(3) . . ?
N1 C3 C2 121.9(3) . . ?
N1 C3 C4 115.7(3) . . ?
C2 C3 C4 122.4(3) . . ?
N2 C4 C3 113.0(2) . . ?
N2' C4' C3' 109.7(2) . . ?
C1 C2 C3 118.7(3) . . ?
N1 C3' C2' 122.6(3) . . ?
N1 C3' C4' 115.8(3) . . ?
C2' C3' C4' 121.6(3) . . ?
N2' C5' N4' 120.1(3) . . ?
N2' C5' N3' 120.6(3) . . ?
N4' C5' N3' 119.3(3) . . ?
C1 C2' C3' 118.1(3) . . ?
C2' C1 C2 119.9(3) . . ?

loop_
_geom_bond_atom_site_label_1
_geom_bond_atom_site_label_2
_geom_bond_distance
_geom_bond_site_symmetry_2
_geom_bond_publ_flag
S1 O3 1.455(2) . ?
S1 O2 1.458(2) . ?
S1 O1 1.462(2) . ?
S1 O4 1.462(2) . ?
N1 C3' 1.335(4) . ?
N1 C3 1.340(4) . ?
N4 C5 1.331(4) . ?
C5 N3 1.313(3) . ?
C5 N2 1.337(4) . ?
N2' C5' 1.322(4) . ?
N2' C4' 1.441(4) . ?
N2 C4 1.439(4) . ?
C3 C2 1.369(4) . ?
C3 C4 1.512(4) . ?
N3' C5' 1.324(4) . ?
N4' C5' 1.326(4) . ?
C4' C3' 1.509(4) . ?
C2 C1 1.374(5) . ?
C3' C2' 1.369(5) . ?
C2' C1 1.376(5) . ?

loop_
_cod_related_entry_id
_cod_related_entry_database
_cod_related_entry_code
1 ChemSpider 8909710
